data_7036019
loop_
_publ_author_name
'Tacke, Reinhold'
'Kobelt, Claudia'
'Baus, Johannes A.'
'Bertermann, R\"udiger'
'Burschka, Christian'

_publ_section_title
;
 Synthesis, structure and reactivity of a donor-stabilised silylene with a
 bulky bidentate benzamidinato ligand.
;
_journal_issue 33
_journal_name_full 'Dalton transactions (Cambridge, England : 2003)'
_journal_page_first 14959
_journal_page_last 14974
_journal_paper_doi 10.1039/c5dt01581b
_journal_volume 44
_journal_year 2015
_chemical_formula_moiety 'C66 H90 N6 O2 Si2'
_chemical_formula_sum 'C66 H90 N6 O2 Si2'
_chemical_formula_weight 1055.62
_chemical_name_systematic
; 
 ? 
;
_space_group_IT_number 15
_symmetry_cell_setting monoclinic
_symmetry_space_group_name_Hall '-C 2yc'
_symmetry_space_group_name_H-M 'C 1 2/c 1'
_atom_sites_solution_hydrogens geom
_atom_sites_solution_primary direct
_atom_sites_solution_secondary difmap
_audit_creation_method SHELXL-97
_audit_update_record
;
2015-04-23 deposited with the CCDC.
2015-06-05 downloaded from the CCDC.
;
_cell_angle_alpha 90.00
_cell_angle_beta 93.712(17)
_cell_angle_gamma 90.00
_cell_formula_units_Z 4
_cell_length_a 26.888(4)
_cell_length_b 17.559(2)
_cell_length_c 12.8562(18)
_cell_measurement_reflns_used 5000
_cell_measurement_temperature 173(2)
_cell_measurement_theta_max 29.05
_cell_measurement_theta_min 2.55
_cell_volume 6057.0(14)
_computing_cell_refinement Stoe-IPDS
_computing_data_collection Stoe-IPDS
_computing_data_reduction Stoe-IPDS
_computing_molecular_graphics ORTEP/POV-Ray
_computing_publication_material Bruker-SHELXTL
_computing_structure_refinement 'SHELXL-97 (Sheldrick, 1997)'
_computing_structure_solution 'SHELXS-97 (Sheldrick, 1990)'
_diffrn_ambient_temperature 173(2)
_diffrn_measured_fraction_theta_full 0.998
_diffrn_measured_fraction_theta_max 0.998
_diffrn_measurement_device_type image-plate_Stoe-IPDS
_diffrn_measurement_method 'omega scan'
_diffrn_radiation_monochromator graphite
_diffrn_radiation_source 'fine-focus sealed tube'
_diffrn_radiation_type MoK\a
_diffrn_radiation_wavelength 0.71073
_diffrn_reflns_av_R_equivalents 0.0759
_diffrn_reflns_av_sigmaI/netI 0.0939
_diffrn_reflns_limit_h_max 32
_diffrn_reflns_limit_h_min -33
_diffrn_reflns_limit_k_max 21
_diffrn_reflns_limit_k_min -21
_diffrn_reflns_limit_l_max 15
_diffrn_reflns_limit_l_min -15
_diffrn_reflns_number 24116
_diffrn_reflns_theta_full 26.08
_diffrn_reflns_theta_max 26.08
_diffrn_reflns_theta_min 2.56
_exptl_absorpt_coefficient_mu 0.107
_exptl_absorpt_correction_type none
_exptl_crystal_colour colourless
_exptl_crystal_density_diffrn 1.158
_exptl_crystal_density_method 'not measured'
_exptl_crystal_description block
_exptl_crystal_F_000 2288
_exptl_crystal_size_max 0.5
_exptl_crystal_size_mid 0.25
_exptl_crystal_size_min 0.1
_refine_diff_density_max 0.214
_refine_diff_density_min -0.215
_refine_diff_density_rms 0.037
_refine_ls_extinction_method none
_refine_ls_goodness_of_fit_ref 0.802
_refine_ls_hydrogen_treatment constr
_refine_ls_matrix_type full
_refine_ls_number_parameters 353
_refine_ls_number_reflns 5990
_refine_ls_number_restraints 0
_refine_ls_restrained_S_all 0.802
_refine_ls_R_factor_all 0.0954
_refine_ls_R_factor_gt 0.0380
_refine_ls_shift/su_max 0.001
_refine_ls_shift/su_mean 0.000
_refine_ls_structure_factor_coef Fsqd
_refine_ls_weighting_details 'calc w=1/[\s^2^(Fo^2^)+(0.0385P)^2^+0.0000P] where P=(Fo^2^+2Fc^2^)/3'
_refine_ls_weighting_scheme calc
_refine_ls_wR_factor_gt 0.0748
_refine_ls_wR_factor_ref 0.0869
_reflns_number_gt 3036
_reflns_number_total 5990
_reflns_threshold_expression >2sigma(I)
_cod_data_source_file c5dt01581b1.cif
_cod_data_source_block kob39c
_cod_depositor_comments 'Adding full bibliography for 7036018--7036028.cif.'
_cod_original_sg_symbol_H-M C2/c
_cod_database_code 7036019

loop_
_symmetry_equiv_pos_as_xyz
'x, y, z'
'-x, y, -z+1/2'
'x+1/2, y+1/2, z'
'-x+1/2, y+1/2, -z+1/2'
'-x, -y, -z'
'x, -y, z-1/2'
'-x+1/2, -y+1/2, -z'
'x+1/2, -y+1/2, z-1/2'

loop_
_atom_site_label
_atom_site_type_symbol
_atom_site_fract_x
_atom_site_fract_y
_atom_site_fract_z
_atom_site_U_iso_or_equiv
_atom_site_adp_type
_atom_site_occupancy
_atom_site_symmetry_multiplicity
_atom_site_calc_flag
_atom_site_refinement_flags
Si Si 0.045448(19) 0.32743(3) 0.74774(4) 0.02977(13) Uani 1 1 d .
O O -0.00291(4) 0.31844(7) 0.66034(9) 0.0334(3) Uani 1 1 d .
N1 N 0.09512(6) 0.28864(9) 0.64466(11) 0.0325(4) Uani 1 1 d .
N2 N 0.08858(5) 0.25333(8) 0.80312(11) 0.0295(4) Uani 1 1 d .
N3 N 0.06855(6) 0.41744(9) 0.76204(12) 0.0360(4) Uani 1 1 d .
C1 C 0.11250(7) 0.23994(10) 0.71578(14) 0.0290(4) Uani 1 1 d .
C2 C 0.14732(7) 0.17617(11) 0.69926(14) 0.0311(4) Uani 1 1 d .
C3 C 0.14197(8) 0.13740(11) 0.60450(15) 0.0373(5) Uani 1 1 d .
H3 H 0.1179 0.1531 0.5538 0.045 Uiso 1 1 calc R
C4 C 0.17198(8) 0.07605(12) 0.58520(17) 0.0458(5) Uani 1 1 d .
H4 H 0.1680 0.0503 0.5220 0.055 Uiso 1 1 calc R
C5 C 0.20792(8) 0.05307(12) 0.65986(17) 0.0494(6) Uani 1 1 d .
H5 H 0.2283 0.0118 0.6469 0.059 Uiso 1 1 calc R
C6 C 0.21383(8) 0.09112(12) 0.75418(17) 0.0459(5) Uani 1 1 d .
H6 H 0.2384 0.0756 0.8040 0.055 Uiso 1 1 calc R
C7 C 0.18348(7) 0.15184(11) 0.77434(15) 0.0382(5) Uani 1 1 d .
H7 H 0.1872 0.1767 0.8383 0.046 Uiso 1 1 calc R
C8 C 0.11712(7) 0.30638(10) 0.54837(14) 0.0319(4) Uani 1 1 d .
C9 C 0.08776(7) 0.29947(11) 0.45388(14) 0.0358(5) Uani 1 1 d .
C10 C 0.10781(8) 0.32479(13) 0.36227(15) 0.0439(5) Uani 1 1 d .
H10 H 0.0888 0.3211 0.2994 0.053 Uiso 1 1 calc R
C11 C 0.15481(8) 0.35491(13) 0.36295(16) 0.0478(6) Uani 1 1 d .
H11 H 0.1673 0.3720 0.3013 0.057 Uiso 1 1 calc R
C12 C 0.18350(8) 0.35968(12) 0.45552(16) 0.0431(5) Uani 1 1 d .
H12 H 0.2156 0.3793 0.4551 0.052 Uiso 1 1 calc R
C13 C 0.16577(7) 0.33584(11) 0.54987(14) 0.0350(5) Uani 1 1 d .
C14 C 0.03649(7) 0.26430(13) 0.44687(15) 0.0422(5) Uani 1 1 d .
H14 H 0.0293 0.2477 0.5171 0.051 Uiso 1 1 calc R
C15 C -0.00376(8) 0.32129(15) 0.41014(16) 0.0543(6) Uani 1 1 d .
H15A H 0.0026 0.3393 0.3418 0.081 Uiso 1 1 calc R
H15B H -0.0035 0.3635 0.4576 0.081 Uiso 1 1 calc R
H15C H -0.0358 0.2969 0.4080 0.081 Uiso 1 1 calc R
C16 C 0.03506(9) 0.19365(14) 0.37706(17) 0.0555(6) Uani 1 1 d .
H16A H 0.0421 0.2081 0.3075 0.083 Uiso 1 1 calc R
H16B H 0.0026 0.1708 0.3762 0.083 Uiso 1 1 calc R
H16C H 0.0596 0.1577 0.4037 0.083 Uiso 1 1 calc R
C17 C 0.20110(7) 0.34303(11) 0.64721(15) 0.0400(5) Uani 1 1 d .
H17 H 0.1830 0.3274 0.7074 0.048 Uiso 1 1 calc R
C18 C 0.21944(10) 0.42445(14) 0.66606(19) 0.0619(7) Uani 1 1 d .
H18A H 0.2359 0.4419 0.6064 0.093 Uiso 1 1 calc R
H18B H 0.2424 0.4257 0.7264 0.093 Uiso 1 1 calc R
H18C H 0.1916 0.4570 0.6772 0.093 Uiso 1 1 calc R
C19 C 0.24600(7) 0.29052(13) 0.64095(17) 0.0479(6) Uani 1 1 d .
H19A H 0.2347 0.2397 0.6253 0.072 Uiso 1 1 calc R
H19B H 0.2652 0.2908 0.7066 0.072 Uiso 1 1 calc R
H19C H 0.2663 0.3081 0.5871 0.072 Uiso 1 1 calc R
C20 C 0.10196(7) 0.22112(11) 0.90548(14) 0.0309(4) Uani 1 1 d .
C21 C 0.13345(7) 0.26353(11) 0.97623(14) 0.0343(5) Uani 1 1 d .
C22 C 0.14630(8) 0.23160(13) 1.07388(15) 0.0458(5) Uani 1 1 d .
H22 H 0.1672 0.2585 1.1212 0.055 Uiso 1 1 calc R
C23 C 0.12883(9) 0.16132(14) 1.10189(17) 0.0554(6) Uani 1 1 d .
H23 H 0.1376 0.1414 1.1675 0.066 Uiso 1 1 calc R
C24 C 0.09834(9) 0.12094(13) 1.03207(17) 0.0511(6) Uani 1 1 d .
H24 H 0.0867 0.0734 1.0514 0.061 Uiso 1 1 calc R
C25 C 0.08416(7) 0.14935(11) 0.93220(15) 0.0380(5) Uani 1 1 d .
C26 C 0.15496(7) 0.34043(11) 0.95157(15) 0.0382(5) Uani 1 1 d .
H26 H 0.1393 0.3576 0.8847 0.046 Uiso 1 1 calc R
C27 C 0.21144(8) 0.33631(13) 0.94110(17) 0.0507(6) Uani 1 1 d .
H27A H 0.2183 0.3018 0.8859 0.076 Uiso 1 1 calc R
H27B H 0.2275 0.3185 1.0054 0.076 Uiso 1 1 calc R
H27C H 0.2238 0.3860 0.9254 0.076 Uiso 1 1 calc R
C28 C 0.14415(9) 0.39979(13) 1.03453(18) 0.0560(6) Uani 1 1 d .
H28A H 0.1536 0.4493 1.0113 0.084 Uiso 1 1 calc R
H28B H 0.1628 0.3877 1.0985 0.084 Uiso 1 1 calc R
H28C H 0.1092 0.3995 1.0458 0.084 Uiso 1 1 calc R
C29 C 0.05167(8) 0.10002(11) 0.85919(16) 0.0429(5) Uani 1 1 d .
H29 H 0.0467 0.1270 0.7926 0.051 Uiso 1 1 calc R
C30 C 0.00050(8) 0.08768(13) 0.90169(18) 0.0534(6) Uani 1 1 d .
H30A H -0.0171 0.1352 0.9020 0.080 Uiso 1 1 calc R
H30B H 0.0046 0.0682 0.9715 0.080 Uiso 1 1 calc R
H30C H -0.0181 0.0519 0.8583 0.080 Uiso 1 1 calc R
C31 C 0.07689(10) 0.02367(13) 0.8384(2) 0.0615(7) Uani 1 1 d .
H31A H 0.0555 -0.0063 0.7920 0.092 Uiso 1 1 calc R
H31B H 0.0832 -0.0032 0.9030 0.092 Uiso 1 1 calc R
H31C H 0.1079 0.0327 0.8073 0.092 Uiso 1 1 calc R
C32 C 0.08247(9) 0.46460(13) 0.67585(19) 0.0604(7) Uani 1 1 d .
H32A H 0.0869 0.4331 0.6161 0.091 Uiso 1 1 calc R
H32B H 0.1131 0.4907 0.6952 0.091 Uiso 1 1 calc R
H32C H 0.0567 0.5012 0.6592 0.091 Uiso 1 1 calc R
C33 C 0.05732(9) 0.46576(13) 0.85013(17) 0.0515(6) Uani 1 1 d .
H33A H 0.0865 0.4941 0.8731 0.077 Uiso 1 1 calc R
H33B H 0.0471 0.4345 0.9062 0.077 Uiso 1 1 calc R
H33C H 0.0310 0.5004 0.8289 0.077 Uiso 1 1 calc R

loop_
_atom_site_aniso_label
_atom_site_aniso_U_11
_atom_site_aniso_U_22
_atom_site_aniso_U_33
_atom_site_aniso_U_23
_atom_site_aniso_U_13
_atom_site_aniso_U_12
Si 0.0304(3) 0.0272(3) 0.0313(3) 0.0024(2) -0.0012(2) -0.0004(3)
O 0.0304(7) 0.0394(8) 0.0301(7) -0.0063(6) -0.0006(5) 0.0010(6)
N1 0.0358(9) 0.0371(10) 0.0244(8) 0.0028(7) -0.0008(7) 0.0073(8)
N2 0.0354(9) 0.0283(9) 0.0247(8) -0.0001(7) 0.0020(7) -0.0003(7)
N3 0.0375(9) 0.0299(9) 0.0406(10) 0.0013(8) 0.0041(7) -0.0040(8)
C1 0.0290(10) 0.0304(11) 0.0271(10) -0.0035(8) -0.0030(8) -0.0002(9)
C2 0.0322(10) 0.0267(10) 0.0342(10) 0.0014(9) 0.0005(8) 0.0016(9)
C3 0.0400(12) 0.0346(12) 0.0369(11) -0.0025(9) -0.0009(9) 0.0020(10)
C4 0.0564(14) 0.0380(13) 0.0435(12) -0.0070(10) 0.0066(11) 0.0105(12)
C5 0.0559(14) 0.0379(13) 0.0551(15) 0.0021(11) 0.0084(12) 0.0200(11)
C6 0.0455(13) 0.0446(14) 0.0470(13) 0.0069(11) -0.0015(10) 0.0150(11)
C7 0.0405(12) 0.0385(12) 0.0354(11) 0.0006(9) -0.0005(9) 0.0053(10)
C8 0.0395(11) 0.0308(11) 0.0256(10) 0.0012(8) 0.0028(8) 0.0085(9)
C9 0.0389(11) 0.0398(12) 0.0283(11) 0.0002(9) 0.0000(9) 0.0089(10)
C10 0.0477(13) 0.0558(14) 0.0275(11) 0.0028(10) -0.0019(9) 0.0108(12)
C11 0.0520(14) 0.0586(15) 0.0334(12) 0.0085(10) 0.0075(10) 0.0076(12)
C12 0.0432(12) 0.0434(13) 0.0432(13) 0.0035(10) 0.0066(10) 0.0018(10)
C13 0.0381(11) 0.0336(11) 0.0333(11) -0.0009(9) 0.0020(8) 0.0053(10)
C14 0.0427(12) 0.0541(14) 0.0293(11) -0.0006(10) -0.0018(9) 0.0041(11)
C15 0.0462(13) 0.0790(18) 0.0374(12) 0.0062(12) 0.0005(10) 0.0155(13)
C16 0.0569(14) 0.0686(17) 0.0397(12) -0.0109(11) -0.0077(11) -0.0035(13)
C17 0.0425(12) 0.0400(13) 0.0373(11) -0.0022(9) 0.0010(9) -0.0042(10)
C18 0.0727(17) 0.0489(15) 0.0624(16) -0.0070(12) -0.0090(13) -0.0081(14)
C19 0.0404(12) 0.0567(15) 0.0458(13) 0.0031(11) -0.0021(10) 0.0021(11)
C20 0.0346(10) 0.0312(11) 0.0267(10) 0.0018(8) -0.0010(8) 0.0042(9)
C21 0.0335(10) 0.0385(12) 0.0308(11) 0.0000(9) 0.0009(8) 0.0039(9)
C22 0.0485(13) 0.0559(15) 0.0313(11) 0.0002(10) -0.0085(9) 0.0019(11)
C23 0.0660(15) 0.0636(17) 0.0350(12) 0.0169(12) -0.0086(11) -0.0009(14)
C24 0.0592(15) 0.0464(14) 0.0465(14) 0.0187(11) -0.0052(11) -0.0049(12)
C25 0.0451(12) 0.0329(12) 0.0356(11) 0.0056(9) -0.0004(9) 0.0015(10)
C26 0.0416(11) 0.0398(13) 0.0322(11) -0.0039(9) -0.0062(9) -0.0012(10)
C27 0.0447(13) 0.0544(15) 0.0523(13) 0.0020(12) -0.0033(10) -0.0059(12)
C28 0.0675(16) 0.0507(15) 0.0488(14) -0.0151(12) -0.0028(12) 0.0007(12)
C29 0.0556(14) 0.0323(12) 0.0399(12) 0.0080(9) -0.0019(10) -0.0050(11)
C30 0.0596(15) 0.0478(14) 0.0517(14) 0.0093(11) -0.0055(11) -0.0136(12)
C31 0.0774(18) 0.0375(14) 0.0682(16) 0.0004(12) -0.0061(13) 0.0004(13)
C32 0.0712(17) 0.0338(13) 0.0802(18) 0.0124(12) 0.0359(14) 0.0047(12)
C33 0.0652(15) 0.0393(13) 0.0494(13) -0.0082(11) -0.0022(11) -0.0086(12)

loop_
_atom_type_symbol
_atom_type_description
_atom_type_scat_dispersion_real
_atom_type_scat_dispersion_imag
_atom_type_scat_source
C C 0.0033 0.0016 'International Tables Vol C Tables 4.2.6.8 and 6.1.1.4'
H H 0.0000 0.0000 'International Tables Vol C Tables 4.2.6.8 and 6.1.1.4'
N N 0.0061 0.0033 'International Tables Vol C Tables 4.2.6.8 and 6.1.1.4'
O O 0.0106 0.0060 'International Tables Vol C Tables 4.2.6.8 and 6.1.1.4'
Si Si 0.0817 0.0704 'International Tables Vol C Tables 4.2.6.8 and 6.1.1.4'

loop_
_geom_angle_atom_site_label_1
_geom_angle_atom_site_label_2
_geom_angle_atom_site_label_3
_geom_angle
_geom_angle_site_symmetry_1
_geom_angle_site_symmetry_3
O Si N3 115.02(8) . .
O Si O 85.96(6) . 2_556
N3 Si O 105.52(7) . 2_556
O Si N2 129.22(7) . .
N3 Si N2 113.26(8) . .
O Si N2 95.73(6) 2_556 .
O Si N1 92.57(6) . .
N3 Si N1 97.43(7) . .
O Si N1 155.32(7) 2_556 .
N2 Si N1 66.36(6) . .
O Si C1 112.41(6) . .
N3 Si C1 109.65(7) . .
O Si C1 126.78(7) 2_556 .
N2 Si C1 33.56(6) . .
N1 Si C1 32.86(6) . .
O Si Si 44.04(4) . 2_556
N3 Si Si 110.79(5) . 2_556
O Si Si 42.93(4) 2_556 2_556
N2 Si Si 126.25(5) . 2_556
N1 Si Si 134.90(5) . 2_556
C1 Si Si 139.34(5) . 2_556
Si O Si 93.04(6) . 2_556
C1 N1 C8 126.23(15) . .
C1 N1 Si 89.07(11) . .
C8 N1 Si 143.30(12) . .
C1 N2 C20 125.51(15) . .
C1 N2 Si 97.04(11) . .
C20 N2 Si 137.01(12) . .
C32 N3 C33 109.66(17) . .
C32 N3 Si 123.85(15) . .
C33 N3 Si 121.99(13) . .
N1 C1 N2 107.33(15) . .
N1 C1 C2 126.17(16) . .
N2 C1 C2 126.12(16) . .
N1 C1 Si 58.07(9) . .
N2 C1 Si 49.40(9) . .
C2 C1 Si 170.34(13) . .
C7 C2 C3 118.93(17) . .
C7 C2 C1 123.45(17) . .
C3 C2 C1 117.58(17) . .
C4 C3 C2 120.69(19) . .
C4 C3 H3 119.7 . .
C2 C3 H3 119.7 . .
C5 C4 C3 119.7(2) . .
C5 C4 H4 120.1 . .
C3 C4 H4 120.1 . .
C4 C5 C6 120.30(19) . .
C4 C5 H5 119.9 . .
C6 C5 H5 119.9 . .
C7 C6 C5 120.2(2) . .
C7 C6 H6 119.9 . .
C5 C6 H6 119.9 . .
C6 C7 C2 120.18(19) . .
C6 C7 H7 119.9 . .
C2 C7 H7 119.9 . .
C13 C8 C9 120.79(17) . .
C13 C8 N1 120.09(16) . .
C9 C8 N1 118.92(16) . .
C10 C9 C8 118.23(18) . .
C10 C9 C14 118.71(17) . .
C8 C9 C14 123.04(17) . .
C11 C10 C9 121.53(19) . .
C11 C10 H10 119.2 . .
C9 C10 H10 119.2 . .
C10 C11 C12 119.59(19) . .
C10 C11 H11 120.2 . .
C12 C11 H11 120.2 . .
C11 C12 C13 121.9(2) . .
C11 C12 H12 119.1 . .
C13 C12 H12 119.1 . .
C12 C13 C8 117.93(18) . .
C12 C13 C17 117.26(17) . .
C8 C13 C17 124.81(16) . .
C9 C14 C15 112.16(18) . .
C9 C14 C16 110.82(17) . .
C15 C14 C16 111.07(17) . .
C9 C14 H14 107.5 . .
C15 C14 H14 107.5 . .
C16 C14 H14 107.5 . .
C14 C15 H15A 109.5 . .
C14 C15 H15B 109.5 . .
H15A C15 H15B 109.5 . .
C14 C15 H15C 109.5 . .
H15A C15 H15C 109.5 . .
H15B C15 H15C 109.5 . .
C14 C16 H16A 109.5 . .
C14 C16 H16B 109.5 . .
H16A C16 H16B 109.5 . .
C14 C16 H16C 109.5 . .
H16A C16 H16C 109.5 . .
H16B C16 H16C 109.5 . .
C19 C17 C18 109.01(18) . .
C19 C17 C13 111.07(16) . .
C18 C17 C13 112.65(18) . .
C19 C17 H17 108.0 . .
C18 C17 H17 108.0 . .
C13 C17 H17 108.0 . .
C17 C18 H18A 109.5 . .
C17 C18 H18B 109.5 . .
H18A C18 H18B 109.5 . .
C17 C18 H18C 109.5 . .
H18A C18 H18C 109.5 . .
H18B C18 H18C 109.5 . .
C17 C19 H19A 109.5 . .
C17 C19 H19B 109.5 . .
H19A C19 H19B 109.5 . .
C17 C19 H19C 109.5 . .
H19A C19 H19C 109.5 . .
H19B C19 H19C 109.5 . .
C25 C20 C21 121.11(17) . .
C25 C20 N2 120.23(16) . .
C21 C20 N2 118.66(16) . .
C22 C21 C20 118.00(18) . .
C22 C21 C26 118.12(18) . .
C20 C21 C26 123.86(17) . .
C23 C22 C21 121.7(2) . .
C23 C22 H22 119.1 . .
C21 C22 H22 119.1 . .
C24 C23 C22 119.4(2) . .
C24 C23 H23 120.3 . .
C22 C23 H23 120.3 . .
C23 C24 C25 121.9(2) . .
C23 C24 H24 119.0 . .
C25 C24 H24 119.0 . .
C20 C25 C24 117.82(19) . .
C20 C25 C29 123.82(17) . .
C24 C25 C29 118.34(18) . .
C21 C26 C28 111.67(17) . .
C21 C26 C27 111.76(17) . .
C28 C26 C27 109.05(17) . .
C21 C26 H26 108.1 . .
C28 C26 H26 108.1 . .
C27 C26 H26 108.1 . .
C26 C27 H27A 109.5 . .
C26 C27 H27B 109.5 . .
H27A C27 H27B 109.5 . .
C26 C27 H27C 109.5 . .
H27A C27 H27C 109.5 . .
H27B C27 H27C 109.5 . .
C26 C28 H28A 109.5 . .
C26 C28 H28B 109.5 . .
H28A C28 H28B 109.5 . .
C26 C28 H28C 109.5 . .
H28A C28 H28C 109.5 . .
H28B C28 H28C 109.5 . .
C25 C29 C30 110.88(17) . .
C25 C29 C31 111.37(18) . .
C30 C29 C31 110.91(18) . .
C25 C29 H29 107.8 . .
C30 C29 H29 107.8 . .
C31 C29 H29 107.8 . .
C29 C30 H30A 109.5 . .
C29 C30 H30B 109.5 . .
H30A C30 H30B 109.5 . .
C29 C30 H30C 109.5 . .
H30A C30 H30C 109.5 . .
H30B C30 H30C 109.5 . .
C29 C31 H31A 109.5 . .
C29 C31 H31B 109.5 . .
H31A C31 H31B 109.5 . .
C29 C31 H31C 109.5 . .
H31A C31 H31C 109.5 . .
H31B C31 H31C 109.5 . .
N3 C32 H32A 109.5 . .
N3 C32 H32B 109.5 . .
H32A C32 H32B 109.5 . .
N3 C32 H32C 109.5 . .
H32A C32 H32C 109.5 . .
H32B C32 H32C 109.5 . .
N3 C33 H33A 109.5 . .
N3 C33 H33B 109.5 . .
H33A C33 H33B 109.5 . .
N3 C33 H33C 109.5 . .
H33A C33 H33C 109.5 . .
H33B C33 H33C 109.5 . .

loop_
_geom_bond_atom_site_label_1
_geom_bond_atom_site_label_2
_geom_bond_distance
_geom_bond_site_symmetry_2
Si O 1.6699(13) .
Si N3 1.7036(17) .
Si O 1.7044(13) 2_556
Si N2 1.8543(16) .
Si N1 2.0574(16) .
Si C1 2.4239(19) .
Si Si 2.4486(11) 2_556
O Si 1.7045(13) 2_556
N1 C1 1.315(2) .
N1 C8 1.440(2) .
N2 C1 1.350(2) .
N2 C20 1.456(2) .
N3 C32 1.452(3) .
N3 C33 1.462(3) .
C1 C2 1.484(3) .
C2 C7 1.392(3) .
C2 C3 1.395(3) .
C3 C4 1.378(3) .
C3 H3 0.9300 .
C4 C5 1.378(3) .
C4 H4 0.9300 .
C5 C6 1.385(3) .
C5 H5 0.9300 .
C6 C7 1.377(3) .
C6 H6 0.9300 .
C7 H7 0.9300 .
C8 C13 1.406(3) .
C8 C9 1.410(3) .
C9 C10 1.399(3) .
C9 C14 1.508(3) .
C10 C11 1.369(3) .
C10 H10 0.9300 .
C11 C12 1.378(3) .
C11 H11 0.9300 .
C12 C13 1.396(3) .
C12 H12 0.9300 .
C13 C17 1.527(3) .
C14 C15 1.526(3) .
C14 C16 1.530(3) .
C14 H14 0.9800 .
C15 H15A 0.9600 .
C15 H15B 0.9600 .
C15 H15C 0.9600 .
C16 H16A 0.9600 .
C16 H16B 0.9600 .
C16 H16C 0.9600 .
C17 C19 1.525(3) .
C17 C18 1.527(3) .
C17 H17 0.9800 .
C18 H18A 0.9600 .
C18 H18B 0.9600 .
C18 H18C 0.9600 .
C19 H19A 0.9600 .
C19 H19B 0.9600 .
C19 H19C 0.9600 .
C20 C25 1.399(3) .
C20 C21 1.414(3) .
C21 C22 1.398(3) .
C21 C26 1.511(3) .
C22 C23 1.377(3) .
C22 H22 0.9300 .
C23 C24 1.373(3) .
C23 H23 0.9300 .
C24 C25 1.407(3) .
C24 H24 0.9300 .
C25 C29 1.513(3) .
C26 C28 1.533(3) .
C26 C27 1.535(3) .
C26 H26 0.9800 .
C27 H27A 0.9600 .
C27 H27B 0.9600 .
C27 H27C 0.9600 .
C28 H28A 0.9600 .
C28 H28B 0.9600 .
C28 H28C 0.9600 .
C29 C30 1.528(3) .
C29 C31 1.534(3) .
C29 H29 0.9800 .
C30 H30A 0.9600 .
C30 H30B 0.9600 .
C30 H30C 0.9600 .
C31 H31A 0.9600 .
C31 H31B 0.9600 .
C31 H31C 0.9600 .
C32 H32A 0.9600 .
C32 H32B 0.9600 .
C32 H32C 0.9600 .
C33 H33A 0.9600 .
C33 H33B 0.9600 .
C33 H33C 0.9600 .

loop_
_geom_torsion_atom_site_label_1
_geom_torsion_atom_site_label_2
_geom_torsion_atom_site_label_3
_geom_torsion_atom_site_label_4
_geom_torsion
_geom_torsion_site_symmetry_1
_geom_torsion_site_symmetry_4
N3 Si O Si -94.64(8) . 2_556
O Si O Si 10.61(9) 2_556 2_556
N2 Si O Si 104.71(8) . 2_556
N1 Si O Si 165.93(6) . 2_556
C1 Si O Si 138.93(6) . 2_556
O Si N1 C1 -129.32(11) . .
N3 Si N1 C1 115.03(12) . .
O Si N1 C1 -43.4(2) 2_556 .
N2 Si N1 C1 2.84(10) . .
Si Si N1 C1 -115.52(10) 2_556 .
O Si N1 C8 65.4(2) . .
N3 Si N1 C8 -50.3(2) . .
O Si N1 C8 151.30(19) 2_556 .
N2 Si N1 C8 -162.5(2) . .
C1 Si N1 C8 -165.3(3) . .
Si Si N1 C8 79.2(2) 2_556 .
O Si N2 C1 70.12(13) . .
N3 Si N2 C1 -90.81(12) . .
O Si N2 C1 159.57(11) 2_556 .
N1 Si N2 C1 -2.79(10) . .
Si Si N2 C1 126.60(10) 2_556 .
O Si N2 C20 -117.63(17) . .
N3 Si N2 C20 81.45(18) . .
O Si N2 C20 -28.17(18) 2_556 .
N1 Si N2 C20 169.47(19) . .
C1 Si N2 C20 172.3(2) . .
Si Si N2 C20 -61.14(19) 2_556 .
O Si N3 C32 -51.63(18) . .
O Si N3 C32 -144.42(16) 2_556 .
N2 Si N3 C32 112.15(17) . .
N1 Si N3 C32 44.74(17) . .
C1 Si N3 C32 76.21(18) . .
Si Si N3 C32 -99.45(16) 2_556 .
O Si N3 C33 102.10(16) . .
O Si N3 C33 9.30(17) 2_556 .
N2 Si N3 C33 -94.12(16) . .
N1 Si N3 C33 -161.54(16) . .
C1 Si N3 C33 -130.07(16) . .
Si Si N3 C33 54.27(17) 2_556 .
C8 N1 C1 N2 165.42(17) . .
Si N1 C1 N2 -3.75(13) . .
C8 N1 C1 C2 -21.3(3) . .
Si N1 C1 C2 169.51(17) . .
C8 N1 C1 Si 169.2(2) . .
C20 N2 C1 N1 -169.33(16) . .
Si N2 C1 N1 4.19(15) . .
C20 N2 C1 C2 17.4(3) . .
Si N2 C1 C2 -169.07(16) . .
C20 N2 C1 Si -173.5(2) . .
O Si C1 N1 56.71(12) . .
N3 Si C1 N1 -72.56(12) . .
O Si C1 N1 159.01(11) 2_556 .
N2 Si C1 N1 -175.29(17) . .
Si Si C1 N1 101.21(12) 2_556 .
O Si C1 N2 -128.00(11) . .
N3 Si C1 N2 102.73(12) . .
O Si C1 N2 -25.70(13) 2_556 .
N1 Si C1 N2 175.29(17) . .
Si Si C1 N2 -83.50(13) 2_556 .
O Si C1 C2 -62.2(8) . .
N3 Si C1 C2 168.6(8) . .
O Si C1 C2 40.1(8) 2_556 .
N2 Si C1 C2 65.8(8) . .
N1 Si C1 C2 -118.9(8) . .
Si Si C1 C2 -17.7(8) 2_556 .
N1 C1 C2 C7 145.77(19) . .
N2 C1 C2 C7 -42.2(3) . .
Si C1 C2 C7 -101.2(8) . .
N1 C1 C2 C3 -36.5(3) . .
N2 C1 C2 C3 135.49(19) . .
Si C1 C2 C3 76.4(8) . .
C7 C2 C3 C4 -0.1(3) . .
C1 C2 C3 C4 -177.90(18) . .
C2 C3 C4 C5 -0.5(3) . .
C3 C4 C5 C6 0.3(3) . .
C4 C5 C6 C7 0.6(3) . .
C5 C6 C7 C2 -1.2(3) . .
C3 C2 C7 C6 1.0(3) . .
C1 C2 C7 C6 178.62(18) . .
C1 N1 C8 C13 -59.4(3) . .
Si N1 C8 C13 102.2(2) . .
C1 N1 C8 C9 125.6(2) . .
Si N1 C8 C9 -72.8(3) . .
C13 C8 C9 C10 -1.9(3) . .
N1 C8 C9 C10 173.10(17) . .
C13 C8 C9 C14 176.51(18) . .
N1 C8 C9 C14 -8.5(3) . .
C8 C9 C10 C11 0.7(3) . .
C14 C9 C10 C11 -177.8(2) . .
C9 C10 C11 C12 0.8(3) . .
C10 C11 C12 C13 -1.2(3) . .
C11 C12 C13 C8 0.0(3) . .
C11 C12 C13 C17 179.34(19) . .
C9 C8 C13 C12 1.6(3) . .
N1 C8 C13 C12 -173.34(17) . .
C9 C8 C13 C17 -177.75(18) . .
N1 C8 C13 C17 7.3(3) . .
C10 C9 C14 C15 -64.8(2) . .
C8 C9 C14 C15 116.8(2) . .
C10 C9 C14 C16 60.0(2) . .
C8 C9 C14 C16 -118.4(2) . .
C12 C13 C17 C19 -65.4(2) . .
C8 C13 C17 C19 113.9(2) . .
C12 C13 C17 C18 57.2(2) . .
C8 C13 C17 C18 -123.5(2) . .
C1 N2 C20 C25 -85.4(2) . .
Si N2 C20 C25 104.0(2) . .
C1 N2 C20 C21 94.1(2) . .
Si N2 C20 C21 -76.5(2) . .
C25 C20 C21 C22 0.0(3) . .
N2 C20 C21 C22 -179.48(16) . .
C25 C20 C21 C26 178.50(17) . .
N2 C20 C21 C26 -1.0(3) . .
C20 C21 C22 C23 -0.5(3) . .
C26 C21 C22 C23 -179.12(19) . .
C21 C22 C23 C24 0.6(3) . .
C22 C23 C24 C25 -0.2(4) . .
C21 C20 C25 C24 0.4(3) . .
N2 C20 C25 C24 179.89(18) . .
C21 C20 C25 C29 -178.09(18) . .
N2 C20 C25 C29 1.4(3) . .
C23 C24 C25 C20 -0.3(3) . .
C23 C24 C25 C29 178.3(2) . .
C22 C21 C26 C28 -54.2(2) . .
C20 C21 C26 C28 127.3(2) . .
C22 C21 C26 C27 68.3(2) . .
C20 C21 C26 C27 -110.2(2) . .
C20 C25 C29 C30 -116.6(2) . .
C24 C25 C29 C30 64.9(2) . .
C20 C25 C29 C31 119.4(2) . .
C24 C25 C29 C31 -59.1(2) . .
